data_7106253
loop_
_publ_author_name
'Christer B. Aakeroy'
'Prashant D. Chopade'
'Claudia Ganser'
'John Desper'

_publ_section_title
;
 Facile synthesis and supramolecular chemistry of hydrogen bond/halogen
 bond-driven multi-tasking tectons
;
_journal_name_full Chem.Commun.
_journal_page_first 4688
_journal_paper_doi 10.1039/c1cc10436e
_journal_volume 47
_journal_year 2011
_chemical_formula_moiety
;
C4 H5 N3, C7 H Br F4 O2
;
_chemical_formula_sum 'C11 H6 Br F4 N3 O2'
_chemical_formula_weight 368.10
_chemical_name_common 'P59 2-aminopyrazine, 4-bromotetrafluorobenzoic acid'
_chemical_name_systematic
;
P59 2-aminopyrazine, 4-bromotetrafluorobenzoic acid
;
_space_group_IT_number 2
_symmetry_cell_setting triclinic
_symmetry_space_group_name_Hall '-P 1'
_symmetry_space_group_name_H-M 'P -1'
_atom_sites_solution_hydrogens geom
_atom_sites_solution_primary direct
_atom_sites_solution_secondary difmap
_audit_creation_method SHELXL-97
_cell_angle_alpha 84.593(2)
_cell_angle_beta 76.279(2)
_cell_angle_gamma 90.002(2)
_cell_formula_units_Z 8
_cell_length_a 10.6236(4)
_cell_length_b 10.6899(4)
_cell_length_c 22.3295(9)
_cell_measurement_reflns_used 9986
_cell_measurement_temperature 120(2)
_cell_measurement_theta_max 33.064
_cell_measurement_theta_min 2.782
_cell_volume 2451.87(17)
_computing_cell_refinement 'Bruker SMART'
_computing_data_collection 'Bruker SMART'
_computing_data_reduction 'Bruker SAINT'
_computing_molecular_graphics 'Bruker SHELXTL'
_computing_publication_material 'Bruker SHELXTL'
_computing_structure_refinement 'SHELXL-97 (Sheldrick, 2008)'
_computing_structure_solution 'SHELXS-97 (Sheldrick, 2008)'
_diffrn_ambient_temperature 120(2)
_diffrn_measured_fraction_theta_full 0.983
_diffrn_measured_fraction_theta_max 0.983
_diffrn_measurement_device_type 'CCD area detector'
_diffrn_measurement_method 'phi and omega scans'
_diffrn_radiation_monochromator graphite
_diffrn_radiation_source 'fine-focus sealed tube'
_diffrn_radiation_type MoK\a
_diffrn_radiation_wavelength 0.71073
_diffrn_reflns_av_R_equivalents 0.0000
_diffrn_reflns_av_sigmaI/netI 0.0589
_diffrn_reflns_limit_h_max 16
_diffrn_reflns_limit_h_min -16
_diffrn_reflns_limit_k_max 16
_diffrn_reflns_limit_k_min -16
_diffrn_reflns_limit_l_max 32
_diffrn_reflns_limit_l_min -34
_diffrn_reflns_number 54908
_diffrn_reflns_theta_full 33.19
_diffrn_reflns_theta_max 33.19
_diffrn_reflns_theta_min 1.91
_exptl_absorpt_coefficient_mu 3.413
_exptl_absorpt_correction_T_max 0.6285
_exptl_absorpt_correction_T_min 0.5485
_exptl_absorpt_correction_type multi-scan
_exptl_absorpt_process_details SADABS
_exptl_crystal_colour orange
_exptl_crystal_density_diffrn 1.994
_exptl_crystal_density_method 'not measured'
_exptl_crystal_description prism
_exptl_crystal_F_000 1440
_exptl_crystal_size_max 0.20
_exptl_crystal_size_mid 0.20
_exptl_crystal_size_min 0.15
_refine_diff_density_max 1.188
_refine_diff_density_min -0.933
_refine_diff_density_rms 0.111
_refine_ls_extinction_method none
_refine_ls_goodness_of_fit_ref 1.030
_refine_ls_hydrogen_treatment mixed
_refine_ls_matrix_type full
_refine_ls_number_parameters 770
_refine_ls_number_reflns 54908
_refine_ls_number_restraints 0
_refine_ls_restrained_S_all 1.030
_refine_ls_R_factor_all 0.0675
_refine_ls_R_factor_gt 0.0436
_refine_ls_shift/su_max 0.003
_refine_ls_shift/su_mean 0.000
_refine_ls_structure_factor_coef Fsqd
_refine_ls_weighting_details 'calc w=1/[\s^2^(Fo^2^)+(0.0450P)^2^+0.0300P] where P=(Fo^2^+2Fc^2^)/3'
_refine_ls_weighting_scheme calc
_refine_ls_wR_factor_gt 0.0944
_refine_ls_wR_factor_ref 0.1041
_reflns_number_gt 42573
_reflns_number_total 54908
_reflns_threshold_expression >2sigma(I)
_cod_data_source_file c1cc10436e.txt
_cod_data_source_block pc0806m
_cod_original_cell_volume 2451.87(16)
_cod_original_sg_symbol_H-M P-1
_cod_database_code 7106253

loop_
_symmetry_equiv_pos_as_xyz
'x, y, z'
'-x, -y, -z'

loop_
_atom_site_label
_atom_site_type_symbol
_atom_site_fract_x
_atom_site_fract_y
_atom_site_fract_z
_atom_site_U_iso_or_equiv
_atom_site_adp_type
_atom_site_occupancy
_atom_site_symmetry_multiplicity
_atom_site_calc_flag
_atom_site_refinement_flags
_atom_site_disorder_assembly
_atom_site_disorder_group
Br1_1 Br 1.31168(4) 0.41284(3) 0.142908(13) 0.02210(6) Uani 1 1 d . . .
C11_1 C 1.0251(3) 0.0976(2) 0.11459(11) 0.0165(5) Uani 1 1 d . . .
C17_1 C 0.9215(3) 0.0045(2) 0.10832(11) 0.0169(5) Uani 1 1 d . . .
O11_1 O 0.90974(18) -0.09775(16) 0.14147(8) 0.0248(4) Uani 1 1 d . . .
O12_1 O 0.8565(2) 0.03916(17) 0.07087(8) 0.0231(4) Uani 1 1 d . . .
C12_1 C 1.0749(3) 0.1940(2) 0.06919(11) 0.0202(5) Uani 1 1 d . . .
F12_1 F 1.04168(16) 0.20297(14) 0.01466(7) 0.0301(4) Uani 1 1 d . . .
C13_1 C 1.1593(3) 0.2868(2) 0.07634(12) 0.0215(6) Uani 1 1 d . . .
F13_1 F 1.20106(18) 0.37729(15) 0.03033(8) 0.0323(4) Uani 1 1 d . . .
C14_1 C 1.1997(3) 0.2859(2) 0.13145(12) 0.0172(5) Uani 1 1 d . . .
C15_1 C 1.1551(3) 0.1896(3) 0.17650(11) 0.0192(5) Uani 1 1 d . . .
F15_1 F 1.19456(19) 0.18295(15) 0.22950(7) 0.0285(4) Uani 1 1 d . . .
C16_1 C 1.0733(3) 0.0974(2) 0.16868(11) 0.0187(6) Uani 1 1 d . . .
F16_1 F 1.0334(2) 0.00716(15) 0.21569(6) 0.0271(4) Uani 1 1 d . . .
N21_1 N 0.7038(3) -0.2353(2) 0.14539(10) 0.0164(5) Uani 1 1 d . . .
H21_1 H 0.793(2) -0.173(2) 0.1415(11) 0.020 Uiso 1 1 d . . .
C22_1 C 0.6356(3) -0.2226(2) 0.10109(11) 0.0165(5) Uani 1 1 d . . .
N22_1 N 0.6724(3) -0.1351(2) 0.05434(9) 0.0224(5) Uani 1 1 d . . .
H22A_1 H 0.7402 -0.0861 0.0523 0.027 Uiso 1 1 calc R . .
H22B_1 H 0.6291 -0.1257 0.0252 0.027 Uiso 1 1 calc R . .
C23_1 C 0.5277(3) -0.3061(2) 0.10975(12) 0.0267(6) Uani 1 1 d . . .
H23_1 H 0.4812 -0.3025 0.0782 0.032 Uiso 1 1 calc R . .
N24_1 N 0.4878(2) -0.3870(2) 0.15759(10) 0.0229(5) Uani 1 1 d . . .
C25_1 C 0.5569(3) -0.3927(2) 0.20230(12) 0.0220(6) Uani 1 1 d . . .
H25_1 H 0.5301 -0.4502 0.2383 0.026 Uiso 1 1 calc R . .
C26_1 C 0.6614(3) -0.3188(2) 0.19611(12) 0.0219(6) Uani 1 1 d . . .
H26_1 H 0.7073 -0.3247 0.2279 0.026 Uiso 1 1 calc R . .
Br2_2 Br 0.82156(3) 0.40609(3) 0.131009(12) 0.01984(6) Uani 1 1 d . . .
C11_2 C 0.5029(3) 0.1105(2) 0.11527(11) 0.0153(5) Uani 1 1 d . . .
C17_2 C 0.4036(3) 0.0137(2) 0.10852(11) 0.0163(5) Uani 1 1 d . . .
O11_2 O 0.3587(2) -0.06174(16) 0.15444(8) 0.0282(5) Uani 1 1 d . . .
O12_2 O 0.3750(2) 0.01835(18) 0.05788(8) 0.0279(5) Uani 1 1 d . . .
C12_2 C 0.5368(3) 0.2175(2) 0.07433(11) 0.0204(5) Uani 1 1 d . . .
F12_2 F 0.47779(16) 0.24386(13) 0.02768(7) 0.0325(4) Uani 1 1 d . . .
C13_2 C 0.6290(3) 0.3049(2) 0.07848(11) 0.0193(5) Uani 1 1 d . . .
F13_2 F 0.65563(19) 0.40561(14) 0.03615(7) 0.0348(4) Uani 1 1 d . . .
C14_2 C 0.6921(3) 0.2903(2) 0.12599(11) 0.0170(5) Uani 1 1 d . . .
C15_2 C 0.6593(3) 0.1863(3) 0.16788(11) 0.0190(5) Uani 1 1 d . . .
F15_2 F 0.72184(18) 0.16549(14) 0.21345(7) 0.0305(4) Uani 1 1 d . . .
C16_2 C 0.5699(3) 0.0989(2) 0.16298(11) 0.0196(6) Uani 1 1 d . . .
F16_2 F 0.5488(2) -0.00238(14) 0.20478(7) 0.0272(4) Uani 1 1 d . . .
N21_2 N 0.1919(3) -0.2331(2) 0.14348(9) 0.0163(5) Uani 1 1 d . . .
H21_2 H 0.269(2) -0.164(2) 0.1455(11) 0.020 Uiso 1 1 d . . .
C22_2 C 0.1499(3) -0.2400(2) 0.09139(11) 0.0166(5) Uani 1 1 d . . .
N22_2 N 0.1973(3) -0.1600(2) 0.04208(9) 0.0228(5) Uani 1 1 d . . .
H22A_2 H 0.2558 -0.1028 0.0434 0.027 Uiso 1 1 calc R . .
H22B_2 H 0.1702 -0.1641 0.0080 0.027 Uiso 1 1 calc R . .
C23_2 C 0.0594(3) -0.3382(2) 0.09206(11) 0.0212(5) Uani 1 1 d . . .
H23_2 H 0.0348 -0.3501 0.0547 0.025 Uiso 1 1 calc R . .
N24_2 N 0.0081(3) -0.4135(2) 0.14194(10) 0.0221(5) Uani 1 1 d . . .
C25_2 C 0.0492(3) -0.3995(2) 0.19430(12) 0.0209(6) Uani 1 1 d . . .
H25_2 H 0.0138 -0.4532 0.2308 0.025 Uiso 1 1 calc R . .
C26_2 C 0.1385(3) -0.3115(2) 0.19537(11) 0.0180(5) Uani 1 1 d . . .
H26_2 H 0.1650 -0.3036 0.2326 0.022 Uiso 1 1 calc R . .
Br3_3 Br 0.94735(3) 0.07936(2) 0.364627(18) 0.01889(5) Uani 1 1 d . . .
C11_3 C 0.6358(3) 0.3958(2) 0.38912(11) 0.0150(5) Uani 1 1 d . . .
C17_3 C 0.5254(3) 0.4887(2) 0.39588(11) 0.0152(5) Uani 1 1 d . . .
O11_3 O 0.54707(16) 0.59167(15) 0.36194(8) 0.0224(4) Uani 1 1 d . . .
O12_3 O 0.4198(2) 0.45500(15) 0.43300(8) 0.0199(4) Uani 1 1 d . . .
C12_3 C 0.6398(2) 0.3021(2) 0.43665(10) 0.0151(4) Uani 1 1 d . . .
F12_3 F 0.55311(12) 0.29811(13) 0.49203(6) 0.0232(3) Uani 1 1 d . . .
C13_3 C 0.7323(3) 0.2106(2) 0.42989(11) 0.0176(5) Uani 1 1 d . . .
F13_3 F 0.72779(16) 0.12309(13) 0.47786(7) 0.0281(4) Uani 1 1 d . . .
C14_3 C 0.8253(3) 0.2062(2) 0.37561(11) 0.0156(5) Uani 1 1 d . . .
C15_3 C 0.8245(3) 0.3004(2) 0.32828(11) 0.0178(5) Uani 1 1 d . . .
F15_3 F 0.91360(15) 0.30203(14) 0.27419(6) 0.0261(4) Uani 1 1 d . . .
C16_3 C 0.7302(3) 0.3926(2) 0.33534(10) 0.0157(5) Uani 1 1 d . . .
F16_3 F 0.7382(2) 0.47680(13) 0.28658(6) 0.0269(4) Uani 1 1 d . . .
N21_3 N 0.3419(3) 0.7306(2) 0.35770(10) 0.0165(5) Uani 1 1 d . . .
H21_3 H 0.391(3) 0.700(3) 0.3600(13) 0.020 Uiso 1 1 d . . .
C22_3 C 0.2332(3) 0.7170(2) 0.40203(11) 0.0152(5) Uani 1 1 d . . .
N22_3 N 0.2212(2) 0.62917(18) 0.44899(9) 0.0199(4) Uani 1 1 d . . .
H22A_3 H 0.2858 0.5788 0.4512 0.024 Uiso 1 1 calc R . .
H22B_3 H 0.1487 0.6211 0.4780 0.024 Uiso 1 1 calc R . .
C23_3 C 0.1308(2) 0.8027(2) 0.39540(10) 0.0188(5) Uani 1 1 d . . .
H23_3 H 0.0528 0.7986 0.4269 0.023 Uiso 1 1 calc R . .
N24_3 N 0.1423(2) 0.8856(2) 0.34741(10) 0.0213(5) Uani 1 1 d . . .
C25_3 C 0.2536(3) 0.8922(2) 0.30255(11) 0.0193(6) Uani 1 1 d . . .
H25_3 H 0.2613 0.9501 0.2668 0.023 Uiso 1 1 calc R . .
C26_3 C 0.3557(3) 0.8163(2) 0.30793(11) 0.0171(5) Uani 1 1 d . . .
H26_3 H 0.4349 0.8240 0.2771 0.020 Uiso 1 1 calc R . .
Br4_4 Br 0.46039(3) 0.09791(2) 0.36164(2) 0.01972(5) Uani 1 1 d . . .
C11_4 C 0.1273(3) 0.3928(2) 0.37939(11) 0.0145(5) Uani 1 1 d . . .
C17_4 C 0.0196(3) 0.4877(2) 0.38706(11) 0.0161(5) Uani 1 1 d . . .
O11_4 O 0.01845(18) 0.56346(16) 0.34038(7) 0.0265(4) Uani 1 1 d . . .
O12_4 O -0.0589(2) 0.48772(16) 0.43845(8) 0.0250(5) Uani 1 1 d . . .
C12_4 C 0.1196(3) 0.2854(2) 0.42131(11) 0.0173(5) Uani 1 1 d . . .
F12_4 F 0.01373(15) 0.26028(13) 0.46802(6) 0.0267(3) Uani 1 1 d . . .
C13_4 C 0.2170(3) 0.1985(2) 0.41571(11) 0.0194(5) Uani 1 1 d . . .
F13_4 F 0.20063(17) 0.09768(13) 0.45747(7) 0.0294(4) Uani 1 1 d . . .
C14_4 C 0.3263(3) 0.2134(2) 0.36875(11) 0.0164(5) Uani 1 1 d . . .
C15_4 C 0.3365(3) 0.3189(2) 0.32687(11) 0.0149(5) Uani 1 1 d . . .
F15_4 F 0.44300(15) 0.33942(14) 0.28003(7) 0.0273(4) Uani 1 1 d . . .
C16_4 C 0.2374(3) 0.4066(2) 0.33203(11) 0.0150(5) Uani 1 1 d . . .
F16_4 F 0.26122(18) 0.50784(13) 0.29074(7) 0.0236(4) Uani 1 1 d . . .
N21_4 N -0.1626(3) 0.7324(2) 0.35192(10) 0.0162(5) Uani 1 1 d . . .
H21_4 H -0.118(3) 0.688(2) 0.3499(12) 0.019 Uiso 1 1 d . . .
C22_4 C -0.2528(3) 0.7419(2) 0.40398(12) 0.0171(5) Uani 1 1 d . . .
N22_4 N -0.2548(2) 0.66488(19) 0.45447(9) 0.0215(5) Uani 1 1 d . . .
H22A_4 H -0.1961 0.6066 0.4538 0.026 Uiso 1 1 calc R . .
H22B_4 H -0.3149 0.6721 0.4886 0.026 Uiso 1 1 calc R . .
C23_4 C -0.3471(3) 0.8386(2) 0.40182(12) 0.0213(5) Uani 1 1 d . . .
H23_4 H -0.4122 0.8495 0.4382 0.026 Uiso 1 1 calc R . .
N24_4 N -0.3456(2) 0.91145(19) 0.35142(10) 0.0221(5) Uani 1 1 d . . .
C25_4 C -0.2524(3) 0.8970(2) 0.29948(12) 0.0192(5) Uani 1 1 d . . .
H25_4 H -0.2519 0.9484 0.2623 0.023 Uiso 1 1 calc R . .
C26_4 C -0.1585(3) 0.8087(2) 0.30008(12) 0.0181(5) Uani 1 1 d . . .
H26B_4 H -0.0911 0.8017 0.2641 0.022 Uiso 1 1 calc R . .

loop_
_atom_site_aniso_label
_atom_site_aniso_U_11
_atom_site_aniso_U_22
_atom_site_aniso_U_33
_atom_site_aniso_U_23
_atom_site_aniso_U_13
_atom_site_aniso_U_12
Br1_1 0.01996(13) 0.01785(10) 0.02955(13) -0.00420(9) -0.00726(11) -0.00344(10)
C11_1 0.0170(12) 0.0149(10) 0.0172(10) -0.0012(8) -0.0032(9) -0.0005(9)
C17_1 0.0154(12) 0.0165(11) 0.0187(11) -0.0065(9) -0.0023(10) -0.0013(10)
O11_1 0.0255(10) 0.0210(8) 0.0292(9) 0.0061(7) -0.0120(7) -0.0109(7)
O12_1 0.0264(9) 0.0224(8) 0.0231(8) 0.0034(6) -0.0134(8) -0.0088(7)
C12_1 0.0235(13) 0.0205(11) 0.0195(10) -0.0001(8) -0.0114(10) -0.0011(9)
F12_1 0.0361(9) 0.0334(8) 0.0233(7) 0.0104(6) -0.0170(6) -0.0157(7)
C13_1 0.0240(13) 0.0147(10) 0.0256(12) 0.0061(9) -0.0085(10) -0.0056(9)
F13_1 0.0385(10) 0.0274(8) 0.0298(7) 0.0146(6) -0.0127(7) -0.0174(7)
C14_1 0.0138(12) 0.0164(11) 0.0221(11) -0.0039(9) -0.0047(10) -0.0021(10)
C15_1 0.0182(13) 0.0241(12) 0.0157(10) -0.0037(9) -0.0038(10) 0.0022(10)
F15_1 0.0374(9) 0.0322(8) 0.0195(7) 0.0005(6) -0.0150(7) -0.0117(6)
C16_1 0.0231(14) 0.0165(11) 0.0135(10) 0.0025(8) -0.0002(10) 0.0007(10)
F16_1 0.0344(9) 0.0293(7) 0.0161(6) 0.0081(5) -0.0069(6) -0.0142(7)
N21_1 0.0176(11) 0.0137(9) 0.0187(10) 0.0018(8) -0.0072(9) -0.0018(8)
C22_1 0.0165(12) 0.0160(10) 0.0169(10) -0.0017(8) -0.0037(9) -0.0025(9)
N22_1 0.0239(11) 0.0258(10) 0.0172(9) 0.0048(8) -0.0068(8) -0.0117(9)
C23_1 0.0305(15) 0.0290(13) 0.0237(12) 0.0015(10) -0.0140(11) -0.0116(11)
N24_1 0.0224(11) 0.0248(10) 0.0198(10) 0.0031(8) -0.0037(9) -0.0061(9)
C25_1 0.0280(16) 0.0166(11) 0.0198(11) 0.0019(9) -0.0037(11) 0.0000(11)
C26_1 0.0305(15) 0.0174(11) 0.0205(11) 0.0023(9) -0.0128(11) 0.0022(10)
Br2_2 0.01871(13) 0.01642(10) 0.02446(11) -0.00132(9) -0.00551(10) -0.00434(9)
C11_2 0.0154(12) 0.0180(11) 0.0130(10) -0.0007(8) -0.0045(9) -0.0002(9)
C17_2 0.0152(12) 0.0159(11) 0.0174(11) -0.0040(9) -0.0023(9) -0.0018(9)
O11_2 0.0360(11) 0.0289(9) 0.0207(8) 0.0065(7) -0.0122(8) -0.0191(8)
O12_2 0.0355(12) 0.0312(9) 0.0183(8) 0.0061(7) -0.0122(8) -0.0179(8)
C12_2 0.0241(14) 0.0215(11) 0.0169(11) 0.0020(9) -0.0089(9) -0.0067(10)
F12_2 0.0473(10) 0.0307(8) 0.0234(7) 0.0115(6) -0.0218(7) -0.0185(7)
C13_2 0.0233(13) 0.0165(10) 0.0174(10) 0.0047(8) -0.0061(9) -0.0056(9)
F13_2 0.0507(11) 0.0285(8) 0.0261(7) 0.0147(6) -0.0175(7) -0.0226(7)
C14_2 0.0131(12) 0.0177(11) 0.0205(11) -0.0047(9) -0.0033(10) -0.0032(10)
C15_2 0.0196(13) 0.0202(11) 0.0188(11) -0.0011(9) -0.0081(10) 0.0007(10)
F15_2 0.0375(9) 0.0266(7) 0.0330(8) 0.0089(6) -0.0243(7) -0.0114(7)
C16_2 0.0254(15) 0.0132(10) 0.0172(11) 0.0035(8) -0.0009(11) 0.0000(10)
F16_2 0.0345(9) 0.0201(6) 0.0291(7) 0.0120(6) -0.0172(7) -0.0113(6)
N21_2 0.0213(12) 0.0127(9) 0.0143(9) 0.0004(8) -0.0036(9) -0.0024(9)
C22_2 0.0200(12) 0.0157(10) 0.0144(10) -0.0003(8) -0.0051(9) -0.0034(9)
N22_2 0.0294(12) 0.0225(10) 0.0165(9) 0.0047(8) -0.0077(9) -0.0131(9)
C23_2 0.0237(12) 0.0183(11) 0.0237(11) 0.0023(9) -0.0114(10) -0.0024(9)
N24_2 0.0230(11) 0.0196(10) 0.0248(10) 0.0035(8) -0.0100(9) -0.0033(8)
C25_2 0.0241(15) 0.0170(10) 0.0184(11) 0.0028(9) -0.0008(11) -0.0004(11)
C26_2 0.0198(13) 0.0199(11) 0.0143(10) -0.0017(9) -0.0039(9) 0.0046(9)
Br3_3 0.01759(12) 0.01646(11) 0.02334(10) -0.00306(9) -0.00586(10) 0.00769(9)
C11_3 0.0129(11) 0.0130(10) 0.0201(11) -0.0008(8) -0.0065(9) 0.0026(8)
C17_3 0.0172(12) 0.0159(10) 0.0133(10) 0.0006(8) -0.0059(9) 0.0025(9)
O11_3 0.0175(8) 0.0192(8) 0.0283(8) 0.0047(7) -0.0037(7) 0.0036(6)
O12_3 0.0161(8) 0.0197(7) 0.0230(8) 0.0019(6) -0.0039(7) 0.0054(7)
C12_3 0.0126(10) 0.0185(10) 0.0124(9) 0.0020(8) -0.0011(8) 0.0025(8)
F12_3 0.0194(6) 0.0293(7) 0.0157(6) 0.0067(5) 0.0031(5) 0.0076(5)
C13_3 0.0186(11) 0.0147(10) 0.0199(11) 0.0040(8) -0.0077(9) 0.0044(8)
F13_3 0.0305(8) 0.0236(7) 0.0245(7) 0.0122(6) -0.0007(6) 0.0097(6)
C14_3 0.0182(13) 0.0116(10) 0.0176(11) 0.0006(8) -0.0061(10) 0.0037(9)
C15_3 0.0178(13) 0.0194(11) 0.0142(10) -0.0013(8) -0.0003(9) 0.0086(10)
F15_3 0.0257(8) 0.0344(8) 0.0138(6) 0.0000(6) 0.0030(5) 0.0125(6)
C16_3 0.0117(11) 0.0183(10) 0.0163(10) 0.0029(8) -0.0038(9) 0.0054(9)
F16_3 0.0318(9) 0.0270(7) 0.0165(6) 0.0098(5) 0.0005(6) 0.0127(7)
N21_3 0.0133(11) 0.0174(10) 0.0178(9) 0.0011(8) -0.0025(9) 0.0039(9)
C22_3 0.0180(11) 0.0143(10) 0.0142(10) -0.0010(8) -0.0058(9) 0.0050(9)
N22_3 0.0168(9) 0.0219(9) 0.0176(9) 0.0067(7) -0.0006(8) 0.0067(8)
C23_3 0.0150(10) 0.0249(11) 0.0159(10) 0.0006(9) -0.0032(8) 0.0089(9)
N24_3 0.0238(11) 0.0218(10) 0.0170(9) 0.0017(8) -0.0036(8) 0.0119(9)
C25_3 0.0205(14) 0.0189(11) 0.0155(10) 0.0048(9) -0.0009(10) 0.0031(10)
C26_3 0.0164(11) 0.0163(10) 0.0167(10) 0.0016(9) -0.0018(9) 0.0038(9)
Br4_4 0.01683(12) 0.01559(10) 0.02816(11) -0.00303(9) -0.00784(10) 0.00731(9)
C11_4 0.0180(11) 0.0138(10) 0.0128(10) -0.0021(8) -0.0056(9) 0.0055(9)
C17_4 0.0170(13) 0.0152(10) 0.0154(11) -0.0001(9) -0.0026(10) 0.0051(9)
O11_4 0.0306(10) 0.0294(9) 0.0154(8) 0.0053(7) -0.0004(7) 0.0178(7)
O12_4 0.0269(10) 0.0269(9) 0.0169(8) 0.0037(7) 0.0009(7) 0.0139(8)
C12_4 0.0200(11) 0.0157(10) 0.0151(10) 0.0004(8) -0.0024(9) 0.0035(8)
F12_4 0.0302(7) 0.0244(7) 0.0169(6) 0.0070(5) 0.0079(6) 0.0095(6)
C13_4 0.0272(13) 0.0153(10) 0.0148(10) 0.0024(8) -0.0049(9) 0.0062(9)
F13_4 0.0365(9) 0.0206(7) 0.0249(7) 0.0116(6) -0.0003(6) 0.0113(6)
C14_4 0.0176(13) 0.0131(10) 0.0205(11) -0.0024(9) -0.0080(10) 0.0051(10)
C15_4 0.0128(11) 0.0126(10) 0.0176(10) -0.0012(8) -0.0006(9) 0.0030(9)
F15_4 0.0188(7) 0.0239(7) 0.0317(7) 0.0057(6) 0.0055(6) 0.0047(6)
C16_4 0.0125(12) 0.0140(10) 0.0184(10) -0.0004(8) -0.0037(9) 0.0069(9)
F16_4 0.0234(8) 0.0190(6) 0.0236(7) 0.0084(5) 0.0001(6) 0.0055(6)
N21_4 0.0127(10) 0.0169(10) 0.0200(10) -0.0020(8) -0.0057(8) 0.0064(8)
C22_4 0.0149(11) 0.0152(10) 0.0211(11) -0.0003(8) -0.0046(9) 0.0027(9)
N22_4 0.0228(11) 0.0228(10) 0.0155(9) 0.0029(8) 0.0002(8) 0.0102(8)
C23_4 0.0188(11) 0.0176(10) 0.0240(11) 0.0025(9) 0.0000(9) 0.0096(9)
N24_4 0.0157(10) 0.0174(9) 0.0301(11) 0.0059(8) -0.0027(8) 0.0059(8)
C25_4 0.0150(12) 0.0192(11) 0.0223(11) 0.0066(9) -0.0057(10) 0.0054(10)
C26_4 0.0192(12) 0.0144(10) 0.0189(11) 0.0033(9) -0.0027(9) 0.0034(9)

loop_
_atom_type_symbol
_atom_type_description
_atom_type_scat_dispersion_real
_atom_type_scat_dispersion_imag
_atom_type_scat_source
C C 0.0033 0.0016 'International Tables Vol C Tables 4.2.6.8 and 6.1.1.4'
H H 0.0000 0.0000 'International Tables Vol C Tables 4.2.6.8 and 6.1.1.4'
N N 0.0061 0.0033 'International Tables Vol C Tables 4.2.6.8 and 6.1.1.4'
O O 0.0106 0.0060 'International Tables Vol C Tables 4.2.6.8 and 6.1.1.4'
F F 0.0171 0.0103 'International Tables Vol C Tables 4.2.6.8 and 6.1.1.4'
Br Br -0.2901 2.4595 'International Tables Vol C Tables 4.2.6.8 and 6.1.1.4'

loop_
_geom_angle_atom_site_label_1
_geom_angle_atom_site_label_2
_geom_angle_atom_site_label_3
_geom_angle
_geom_angle_site_symmetry_1
_geom_angle_site_symmetry_3
_geom_angle_publ_flag
C14_1 Br1_1 N24_1 178.62(9) . 1_665 ?
C12_1 C11_1 C16_1 114.3(2) . . ?
C12_1 C11_1 C17_1 122.6(2) . . ?
C16_1 C11_1 C17_1 123.0(2) . . ?
O12_1 C17_1 O11_1 126.6(3) . . ?
O12_1 C17_1 C11_1 115.9(2) . . ?
O11_1 C17_1 C11_1 117.5(2) . . ?
C17_1 O11_1 H21_1 114.4(10) . . ?
F12_1 C12_1 C13_1 115.6(2) . . ?
F12_1 C12_1 C11_1 120.8(2) . . ?
C13_1 C12_1 C11_1 123.6(2) . . ?
F13_1 C13_1 C12_1 119.5(2) . . ?
F13_1 C13_1 C14_1 120.5(2) . . ?
C12_1 C13_1 C14_1 120.0(2) . . ?
C15_1 C14_1 C13_1 117.7(3) . . ?
C15_1 C14_1 Br1_1 121.5(2) . . ?
C13_1 C14_1 Br1_1 120.8(2) . . ?
F15_1 C15_1 C16_1 118.4(2) . . ?
F15_1 C15_1 C14_1 119.7(3) . . ?
C16_1 C15_1 C14_1 121.9(3) . . ?
F16_1 C16_1 C15_1 117.8(2) . . ?
F16_1 C16_1 C11_1 119.8(3) . . ?
C15_1 C16_1 C11_1 122.4(2) . . ?
C22_1 N21_1 C26_1 119.5(3) . . ?
C22_1 N21_1 H21_1 120.4(13) . . ?
C26_1 N21_1 H21_1 120.0(13) . . ?
N22_1 C22_1 N21_1 118.9(3) . . ?
N22_1 C22_1 C23_1 125.2(3) . . ?
N21_1 C22_1 C23_1 115.9(2) . . ?
C22_1 N22_1 H22A_1 120.0 . . ?
C22_1 N22_1 H22B_1 120.0 . . ?
H22A_1 N22_1 H22B_1 120.0 . . ?
N24_1 C23_1 C22_1 124.8(2) . . ?
N24_1 C23_1 H23_1 117.6 . . ?
C22_1 C23_1 H23_1 117.6 . . ?
C23_1 N24_1 C25_1 117.0(2) . . ?
C26_1 C25_1 N24_1 121.1(2) . . ?
C26_1 C25_1 H25_1 119.5 . . ?
N24_1 C25_1 H25_1 119.5 . . ?
C25_1 C26_1 N21_1 121.6(3) . . ?
C25_1 C26_1 H26_1 119.2 . . ?
N21_1 C26_1 H26_1 119.2 . . ?
C14_2 Br2_2 N24_2 177.48(10) . 1_665 ?
C12_2 C11_2 C16_2 114.1(2) . . ?
C12_2 C11_2 C17_2 122.7(2) . . ?
C16_2 C11_2 C17_2 123.3(2) . . ?
O12_2 C17_2 O11_2 126.4(3) . . ?
O12_2 C17_2 C11_2 116.7(2) . . ?
O11_2 C17_2 C11_2 116.9(2) . . ?
F12_2 C12_2 C13_2 115.3(2) . . ?
F12_2 C12_2 C11_2 120.9(2) . . ?
C13_2 C12_2 C11_2 123.8(2) . . ?
F13_2 C13_2 C12_2 119.3(2) . . ?
F13_2 C13_2 C14_2 120.3(2) . . ?
C12_2 C13_2 C14_2 120.4(2) . . ?
C15_2 C14_2 C13_2 117.3(3) . . ?
C15_2 C14_2 Br2_2 121.8(2) . . ?
C13_2 C14_2 Br2_2 120.9(2) . . ?
F15_2 C15_2 C16_2 118.3(2) . . ?
F15_2 C15_2 C14_2 119.4(3) . . ?
C16_2 C15_2 C14_2 122.2(3) . . ?
F16_2 C16_2 C15_2 117.6(3) . . ?
F16_2 C16_2 C11_2 120.1(3) . . ?
C15_2 C16_2 C11_2 122.3(2) . . ?
C22_2 N21_2 C26_2 119.7(3) . . ?
C22_2 N21_2 H21_2 121.5(13) . . ?
C26_2 N21_2 H21_2 118.8(13) . . ?
N22_2 C22_2 N21_2 119.7(2) . . ?
N22_2 C22_2 C23_2 123.4(2) . . ?
N21_2 C22_2 C23_2 116.9(2) . . ?
C22_2 N22_2 H22A_2 120.0 . . ?
C22_2 N22_2 H22B_2 120.0 . . ?
H22A_2 N22_2 H22B_2 120.0 . . ?
N24_2 C23_2 C22_2 123.1(2) . . ?
N24_2 C23_2 H23_2 118.5 . . ?
C22_2 C23_2 H23_2 118.5 . . ?
C23_2 N24_2 C25_2 117.8(2) . . ?
C26_2 C25_2 N24_2 121.4(2) . . ?
C26_2 C25_2 H25_2 119.3 . . ?
N24_2 C25_2 H25_2 119.3 . . ?
C25_2 C26_2 N21_2 120.8(2) . . ?
C25_2 C26_2 H26_2 119.6 . . ?
N21_2 C26_2 H26_2 119.6 . . ?
C14_3 Br3_3 N24_3 178.71(11) . 1_645 ?
C16_3 C11_3 C12_3 116.2(2) . . ?
C16_3 C11_3 C17_3 122.7(2) . . ?
C12_3 C11_3 C17_3 120.9(2) . . ?
O12_3 C17_3 O11_3 125.6(3) . . ?
O12_3 C17_3 C11_3 117.5(2) . . ?
O11_3 C17_3 C11_3 116.9(2) . . ?
F12_3 C12_3 C13_3 116.84(19) . . ?
F12_3 C12_3 C11_3 121.1(2) . . ?
C13_3 C12_3 C11_3 122.1(2) . . ?
F13_3 C13_3 C14_3 120.4(2) . . ?
F13_3 C13_3 C12_3 118.0(2) . . ?
C14_3 C13_3 C12_3 121.6(2) . . ?
C13_3 C14_3 C15_3 117.1(2) . . ?
C13_3 C14_3 Br3_3 122.15(18) . . ?
C15_3 C14_3 Br3_3 120.8(2) . . ?
F15_3 C15_3 C14_3 120.0(2) . . ?
F15_3 C15_3 C16_3 119.0(2) . . ?
C14_3 C15_3 C16_3 121.0(2) . . ?
F16_3 C16_3 C11_3 122.4(2) . . ?
F16_3 C16_3 C15_3 115.6(2) . . ?
C11_3 C16_3 C15_3 122.0(2) . . ?
C22_3 N21_3 C26_3 122.4(2) . . ?
C22_3 N21_3 H21_3 121(3) . . ?
C26_3 N21_3 H21_3 116(3) . . ?
N22_3 C22_3 N21_3 120.9(2) . . ?
N22_3 C22_3 C23_3 122.9(2) . . ?
N21_3 C22_3 C23_3 116.2(2) . . ?
C22_3 N22_3 H22A_3 120.0 . . ?
C22_3 N22_3 H22B_3 120.0 . . ?
H22A_3 N22_3 H22B_3 120.0 . . ?
N24_3 C23_3 C22_3 122.1(2) . . ?
N24_3 C23_3 H23_3 119.0 . . ?
C22_3 C23_3 H23_3 119.0 . . ?
C23_3 N24_3 C25_3 119.1(2) . . ?
N24_3 C25_3 C26_3 121.0(2) . . ?
N24_3 C25_3 H25_3 119.5 . . ?
C26_3 C25_3 H25_3 119.5 . . ?
N21_3 C26_3 C25_3 119.1(3) . . ?
N21_3 C26_3 H26_3 120.5 . . ?
C25_3 C26_3 H26_3 120.5 . . ?
C14_4 Br4_4 N24_4 176.91(10) . 1_645 ?
C16_4 C11_4 C12_4 116.1(2) . . ?
C16_4 C11_4 C17_4 122.9(2) . . ?
C12_4 C11_4 C17_4 121.0(2) . . ?
O12_4 C17_4 O11_4 124.7(2) . . ?
O12_4 C17_4 C11_4 118.9(2) . . ?
O11_4 C17_4 C11_4 116.5(2) . . ?
F12_4 C12_4 C13_4 116.9(2) . . ?
F12_4 C12_4 C11_4 120.9(2) . . ?
C13_4 C12_4 C11_4 122.1(2) . . ?
F13_4 C13_4 C14_4 120.6(2) . . ?
F13_4 C13_4 C12_4 118.0(2) . . ?
C14_4 C13_4 C12_4 121.4(2) . . ?
C13_4 C14_4 C15_4 117.7(3) . . ?
C13_4 C14_4 Br4_4 121.73(19) . . ?
C15_4 C14_4 Br4_4 120.6(2) . . ?
F15_4 C15_4 C14_4 120.3(2) . . ?
F15_4 C15_4 C16_4 118.6(2) . . ?
C14_4 C15_4 C16_4 121.1(2) . . ?
F16_4 C16_4 C11_4 122.6(2) . . ?
F16_4 C16_4 C15_4 115.6(2) . . ?
C11_4 C16_4 C15_4 121.7(2) . . ?
C22_4 N21_4 C26_4 122.1(2) . . ?
C22_4 N21_4 H21_4 122(2) . . ?
C26_4 N21_4 H21_4 116(2) . . ?
N22_4 C22_4 N21_4 120.8(2) . . ?
N22_4 C22_4 C23_4 122.7(2) . . ?
N21_4 C22_4 C23_4 116.4(2) . . ?
C22_4 N22_4 H22A_4 120.0 . . ?
C22_4 N22_4 H22B_4 120.0 . . ?
H22A_4 N22_4 H22B_4 120.0 . . ?
N24_4 C23_4 C22_4 121.9(2) . . ?
N24_4 C23_4 H23_4 119.0 . . ?
C22_4 C23_4 H23_4 119.0 . . ?
C23_4 N24_4 C25_4 119.3(2) . . ?
N24_4 C25_4 C26_4 120.6(2) . . ?
N24_4 C25_4 H25_4 119.7 . . ?
C26_4 C25_4 H25_4 119.7 . . ?
N21_4 C26_4 C25_4 119.6(2) . . ?
N21_4 C26_4 H26B_4 120.2 . . ?
C25_4 C26_4 H26B_4 120.2 . . ?

loop_
_geom_bond_atom_site_label_1
_geom_bond_atom_site_label_2
_geom_bond_distance
_geom_bond_site_symmetry_2
_geom_bond_publ_flag
Br1_1 C14_1 1.879(3) . ?
Br1_1 N24_1 2.934(2) 1_665 ?
C11_1 C12_1 1.386(4) . ?
C11_1 C16_1 1.419(4) . ?
C11_1 C17_1 1.523(4) . ?
C17_1 O12_1 1.237(3) . ?
C17_1 O11_1 1.250(3) . ?
O11_1 H21_1 1.48(2) . ?
C12_1 F12_1 1.341(3) . ?
C12_1 C13_1 1.382(4) . ?
C13_1 F13_1 1.336(3) . ?
C13_1 C14_1 1.395(4) . ?
C14_1 C15_1 1.370(4) . ?
C15_1 F15_1 1.342(3) . ?
C15_1 C16_1 1.364(4) . ?
C16_1 F16_1 1.345(3) . ?
N21_1 C22_1 1.355(4) . ?
N21_1 C26_1 1.360(4) . ?
N21_1 H21_1 1.14(2) . ?
C22_1 N22_1 1.319(3) . ?
C22_1 C23_1 1.418(4) . ?
N22_1 H22A_1 0.8800 . ?
N22_1 H22B_1 0.8800 . ?
C23_1 N24_1 1.296(3) . ?
C23_1 H23_1 0.9500 . ?
N24_1 C25_1 1.370(4) . ?
C25_1 C26_1 1.335(4) . ?
C25_1 H25_1 0.9500 . ?
C26_1 H26_1 0.9500 . ?
Br2_2 C14_2 1.880(3) . ?
Br2_2 N24_2 2.833(2) 1_665 ?
C11_2 C12_2 1.385(3) . ?
C11_2 C16_2 1.411(4) . ?
C11_2 C17_2 1.521(4) . ?
C17_2 O12_2 1.236(3) . ?
C17_2 O11_2 1.241(3) . ?
C12_2 F12_2 1.346(3) . ?
C12_2 C13_2 1.378(4) . ?
C13_2 F13_2 1.347(3) . ?
C13_2 C14_2 1.381(4) . ?
C14_2 C15_2 1.372(4) . ?
C15_2 F15_2 1.344(3) . ?
C15_2 C16_2 1.362(4) . ?
C16_2 F16_2 1.343(3) . ?
N21_2 C22_2 1.349(3) . ?
N21_2 C26_2 1.368(4) . ?
N21_2 H21_2 1.11(2) . ?
C22_2 N22_2 1.325(3) . ?
C22_2 C23_2 1.420(4) . ?
N22_2 H22A_2 0.8800 . ?
N22_2 H22B_2 0.8800 . ?
C23_2 N24_2 1.315(3) . ?
C23_2 H23_2 0.9500 . ?
N24_2 C25_2 1.362(4) . ?
C25_2 C26_2 1.342(4) . ?
C25_2 H25_2 0.9500 . ?
C26_2 H26_2 0.9500 . ?
Br3_3 C14_3 1.869(3) . ?
Br3_3 N24_3 2.916(2) 1_645 ?
C11_3 C16_3 1.373(4) . ?
C11_3 C12_3 1.397(3) . ?
C11_3 C17_3 1.526(4) . ?
C17_3 O12_3 1.256(3) . ?
C17_3 O11_3 1.264(3) . ?
C12_3 F12_3 1.353(2) . ?
C12_3 C13_3 1.380(3) . ?
C13_3 F13_3 1.346(3) . ?
C13_3 C14_3 1.375(4) . ?
C14_3 C15_3 1.391(4) . ?
C15_3 F15_3 1.345(3) . ?
C15_3 C16_3 1.398(4) . ?
C16_3 F16_3 1.332(3) . ?
N21_3 C22_3 1.329(4) . ?
N21_3 C26_3 1.351(3) . ?
N21_3 H21_3 0.62(3) . ?
C22_3 N22_3 1.322(3) . ?
C22_3 C23_3 1.447(3) . ?
N22_3 H22A_3 0.8800 . ?
N22_3 H22B_3 0.8800 . ?
C23_3 N24_3 1.307(3) . ?
C23_3 H23_3 0.9500 . ?
N24_3 C25_3 1.353(4) . ?
C25_3 C26_3 1.377(4) . ?
C25_3 H25_3 0.9500 . ?
C26_3 H26_3 0.9500 . ?
Br4_4 C14_4 1.873(3) . ?
Br4_4 N24_4 2.853(2) 1_645 ?
C11_4 C16_4 1.375(4) . ?
C11_4 C12_4 1.401(3) . ?
C11_4 C17_4 1.519(4) . ?
C17_4 O12_4 1.248(3) . ?
C17_4 O11_4 1.261(3) . ?
C12_4 F12_4 1.348(3) . ?
C12_4 C13_4 1.382(4) . ?
C13_4 F13_4 1.340(3) . ?
C13_4 C14_4 1.365(4) . ?
C14_4 C15_4 1.383(4) . ?
C15_4 F15_4 1.348(3) . ?
C15_4 C16_4 1.401(4) . ?
C16_4 F16_4 1.337(3) . ?
N21_4 C22_4 1.331(3) . ?
N21_4 C26_4 1.344(3) . ?
N21_4 H21_4 0.67(3) . ?
C22_4 N22_4 1.328(3) . ?
C22_4 C23_4 1.446(3) . ?
N22_4 H22A_4 0.8800 . ?
N22_4 H22B_4 0.8800 . ?
C23_4 N24_4 1.303(3) . ?
C23_4 H23_4 0.9500 . ?
N24_4 C25_4 1.356(4) . ?
C25_4 C26_4 1.375(4) . ?
C25_4 H25_4 0.9500 . ?
C26_4 H26B_4 0.9500 . ?

loop_
_geom_hbond_atom_site_label_D
_geom_hbond_atom_site_label_H
_geom_hbond_atom_site_label_A
_geom_hbond_distance_DH
_geom_hbond_distance_HA
_geom_hbond_distance_DA
_geom_hbond_angle_DHA
_geom_hbond_site_symmetry_A
N21_1 H21_1 O11_1 1.14(2) 1.48(2) 2.616(3) 175(2) .
N21_2 H21_2 O11_2 1.11(2) 1.51(2) 2.617(3) 172(2) .
N21_3 H21_3 O11_3 0.62(3) 2.03(3) 2.653(3) 175(3) .
N21_4 H21_4 O11_4 0.67(3) 1.95(3) 2.623(3) 177(3) .
N22_1 H22A_1 O12_1 0.88 1.96 2.812(3) 162.4 .
N22_2 H22A_2 O12_2 0.88 1.91 2.787(3) 172.5 .
N22_3 H22A_3 O12_3 0.88 1.94 2.795(3) 163.1 .
N22_4 H22A_4 O12_4 0.88 1.92 2.797(3) 170.9 .
N22_1 H22B_1 O12_2 0.88 2.10 2.846(3) 142.5 2_655
N22_2 H22B_2 O12_1 0.88 2.18 2.903(3) 138.9 2_655
N22_3 H22B_3 O12_4 0.88 2.12 2.864(3) 142.1 2_566
N22_4 H22B_4 O12_3 0.88 2.19 2.887(3) 136.2 2_566

loop_
_geom_torsion_atom_site_label_1
_geom_torsion_atom_site_label_2
_geom_torsion_atom_site_label_3
_geom_torsion_atom_site_label_4
_geom_torsion
_geom_torsion_site_symmetry_1
_geom_torsion_site_symmetry_2
_geom_torsion_site_symmetry_3
_geom_torsion_site_symmetry_4
_geom_torsion_publ_flag
C12_1 C11_1 C17_1 O12_1 -20.9(4) . . . . ?
C16_1 C11_1 C17_1 O12_1 155.4(3) . . . . ?
C12_1 C11_1 C17_1 O11_1 159.7(3) . . . . ?
C16_1 C11_1 C17_1 O11_1 -24.0(4) . . . . ?
C16_1 C11_1 C12_1 F12_1 177.5(2) . . . . ?
C17_1 C11_1 C12_1 F12_1 -5.9(4) . . . . ?
C16_1 C11_1 C12_1 C13_1 -3.2(4) . . . . ?
C17_1 C11_1 C12_1 C13_1 173.4(3) . . . . ?
F12_1 C12_1 C13_1 F13_1 0.3(4) . . . . ?
C11_1 C12_1 C13_1 F13_1 -179.0(3) . . . . ?
F12_1 C12_1 C13_1 C14_1 179.9(3) . . . . ?
C11_1 C12_1 C13_1 C14_1 0.6(4) . . . . ?
F13_1 C13_1 C14_1 C15_1 -179.0(3) . . . . ?
C12_1 C13_1 C14_1 C15_1 1.4(4) . . . . ?
F13_1 C13_1 C14_1 Br1_1 0.9(4) . . . . ?
C12_1 C13_1 C14_1 Br1_1 -178.8(2) . . . . ?
N24_1 Br1_1 C14_1 C15_1 167(4) 1_665 . . . ?
N24_1 Br1_1 C14_1 C13_1 -13(4) 1_665 . . . ?
C13_1 C14_1 C15_1 F15_1 178.0(3) . . . . ?
Br1_1 C14_1 C15_1 F15_1 -1.9(4) . . . . ?
C13_1 C14_1 C15_1 C16_1 -0.5(4) . . . . ?
Br1_1 C14_1 C15_1 C16_1 179.7(2) . . . . ?
F15_1 C15_1 C16_1 F16_1 2.2(4) . . . . ?
C14_1 C15_1 C16_1 F16_1 -179.3(3) . . . . ?
F15_1 C15_1 C16_1 C11_1 179.1(3) . . . . ?
C14_1 C15_1 C16_1 C11_1 -2.4(5) . . . . ?
C12_1 C11_1 C16_1 F16_1 -179.1(2) . . . . ?
C17_1 C11_1 C16_1 F16_1 4.4(4) . . . . ?
C12_1 C11_1 C16_1 C15_1 4.1(4) . . . . ?
C17_1 C11_1 C16_1 C15_1 -172.5(3) . . . . ?
C26_1 N21_1 C22_1 N22_1 175.2(2) . . . . ?
C26_1 N21_1 C22_1 C23_1 -4.2(4) . . . . ?
N22_1 C22_1 C23_1 N24_1 -175.8(3) . . . . ?
N21_1 C22_1 C23_1 N24_1 3.5(4) . . . . ?
C22_1 C23_1 N24_1 C25_1 -1.0(4) . . . . ?
C23_1 N24_1 C25_1 C26_1 -0.7(4) . . . . ?
N24_1 C25_1 C26_1 N21_1 -0.2(4) . . . . ?
C22_1 N21_1 C26_1 C25_1 2.8(4) . . . . ?
C12_2 C11_2 C17_2 O12_2 15.8(4) . . . . ?
C16_2 C11_2 C17_2 O12_2 -163.3(3) . . . . ?
C12_2 C11_2 C17_2 O11_2 -163.8(3) . . . . ?
C16_2 C11_2 C17_2 O11_2 17.1(4) . . . . ?
C16_2 C11_2 C12_2 F12_2 -177.6(2) . . . . ?
C17_2 C11_2 C12_2 F12_2 3.3(4) . . . . ?
C16_2 C11_2 C12_2 C13_2 1.0(4) . . . . ?
C17_2 C11_2 C12_2 C13_2 -178.2(2) . . . . ?
F12_2 C12_2 C13_2 F13_2 -1.7(4) . . . . ?
C11_2 C12_2 C13_2 F13_2 179.7(2) . . . . ?
F12_2 C12_2 C13_2 C14_2 177.4(2) . . . . ?
C11_2 C12_2 C13_2 C14_2 -1.2(4) . . . . ?
F13_2 C13_2 C14_2 C15_2 179.2(3) . . . . ?
C12_2 C13_2 C14_2 C15_2 0.2(4) . . . . ?
F13_2 C13_2 C14_2 Br2_2 -2.7(4) . . . . ?
C12_2 C13_2 C14_2 Br2_2 178.2(2) . . . . ?
N24_2 Br2_2 C14_2 C15_2 -90(2) 1_665 . . . ?
N24_2 Br2_2 C14_2 C13_2 92(2) 1_665 . . . ?
C13_2 C14_2 C15_2 F15_2 177.3(2) . . . . ?
Br2_2 C14_2 C15_2 F15_2 -0.7(4) . . . . ?
C13_2 C14_2 C15_2 C16_2 1.1(4) . . . . ?
Br2_2 C14_2 C15_2 C16_2 -176.9(2) . . . . ?
F15_2 C15_2 C16_2 F16_2 0.8(4) . . . . ?
C14_2 C15_2 C16_2 F16_2 177.1(3) . . . . ?
F15_2 C15_2 C16_2 C11_2 -177.6(2) . . . . ?
C14_2 C15_2 C16_2 C11_2 -1.4(4) . . . . ?
C12_2 C11_2 C16_2 F16_2 -178.1(2) . . . . ?
C17_2 C11_2 C16_2 F16_2 1.0(4) . . . . ?
C12_2 C11_2 C16_2 C15_2 0.3(4) . . . . ?
C17_2 C11_2 C16_2 C15_2 179.5(3) . . . . ?
C26_2 N21_2 C22_2 N22_2 176.8(3) . . . . ?
C26_2 N21_2 C22_2 C23_2 -5.8(4) . . . . ?
N22_2 C22_2 C23_2 N24_2 -176.6(3) . . . . ?
N21_2 C22_2 C23_2 N24_2 6.0(4) . . . . ?
C22_2 C23_2 N24_2 C25_2 -3.3(4) . . . . ?
C23_2 N24_2 C25_2 C26_2 0.4(4) . . . . ?
N24_2 C25_2 C26_2 N21_2 -0.3(4) . . . . ?
C22_2 N21_2 C26_2 C25_2 3.2(4) . . . . ?
C16_3 C11_3 C17_3 O12_3 150.8(3) . . . . ?
C12_3 C11_3 C17_3 O12_3 -24.2(3) . . . . ?
C16_3 C11_3 C17_3 O11_3 -26.9(4) . . . . ?
C12_3 C11_3 C17_3 O11_3 158.1(2) . . . . ?
C16_3 C11_3 C12_3 F12_3 178.6(2) . . . . ?
C17_3 C11_3 C12_3 F12_3 -6.2(4) . . . . ?
C16_3 C11_3 C12_3 C13_3 -0.7(4) . . . . ?
C17_3 C11_3 C12_3 C13_3 174.6(2) . . . . ?
F12_3 C12_3 C13_3 F13_3 1.5(3) . . . . ?
C11_3 C12_3 C13_3 F13_3 -179.2(2) . . . . ?
F12_3 C12_3 C13_3 C14_3 -179.7(2) . . . . ?
C11_3 C12_3 C13_3 C14_3 -0.4(4) . . . . ?
F13_3 C13_3 C14_3 C15_3 -179.5(2) . . . . ?
C12_3 C13_3 C14_3 C15_3 1.8(4) . . . . ?
F13_3 C13_3 C14_3 Br3_3 1.1(4) . . . . ?
C12_3 C13_3 C14_3 Br3_3 -177.6(2) . . . . ?
N24_3 Br3_3 C14_3 C13_3 -112(4) 1_645 . . . ?
N24_3 Br3_3 C14_3 C15_3 68(4) 1_645 . . . ?
C13_3 C14_3 C15_3 F15_3 179.5(2) . . . . ?
Br3_3 C14_3 C15_3 F15_3 -1.1(4) . . . . ?
C13_3 C14_3 C15_3 C16_3 -2.0(4) . . . . ?
Br3_3 C14_3 C15_3 C16_3 177.4(2) . . . . ?
C12_3 C11_3 C16_3 F16_3 -179.5(2) . . . . ?
C17_3 C11_3 C16_3 F16_3 5.3(4) . . . . ?
C12_3 C11_3 C16_3 C15_3 0.5(4) . . . . ?
C17_3 C11_3 C16_3 C15_3 -174.7(3) . . . . ?
F15_3 C15_3 C16_3 F16_3 -0.6(4) . . . . ?
C14_3 C15_3 C16_3 F16_3 -179.1(3) . . . . ?
F15_3 C15_3 C16_3 C11_3 179.4(3) . . . . ?
C14_3 C15_3 C16_3 C11_3 0.9(4) . . . . ?
C26_3 N21_3 C22_3 N22_3 177.5(2) . . . . ?
C26_3 N21_3 C22_3 C23_3 -2.3(4) . . . . ?
N22_3 C22_3 C23_3 N24_3 -177.1(2) . . . . ?
N21_3 C22_3 C23_3 N24_3 2.6(4) . . . . ?
C22_3 C23_3 N24_3 C25_3 -0.3(4) . . . . ?
C23_3 N24_3 C25_3 C26_3 -2.4(4) . . . . ?
C22_3 N21_3 C26_3 C25_3 -0.3(4) . . . . ?
N24_3 C25_3 C26_3 N21_3 2.7(4) . . . . ?
C16_4 C11_4 C17_4 O12_4 -161.2(3) . . . . ?
C12_4 C11_4 C17_4 O12_4 18.3(4) . . . . ?
C16_4 C11_4 C17_4 O11_4 17.3(4) . . . . ?
C12_4 C11_4 C17_4 O11_4 -163.2(2) . . . . ?
C16_4 C11_4 C12_4 F12_4 -177.4(2) . . . . ?
C17_4 C11_4 C12_4 F12_4 3.1(4) . . . . ?
C16_4 C11_4 C12_4 C13_4 0.3(4) . . . . ?
C17_4 C11_4 C12_4 C13_4 -179.2(2) . . . . ?
F12_4 C12_4 C13_4 F13_4 -1.4(3) . . . . ?
C11_4 C12_4 C13_4 F13_4 -179.1(2) . . . . ?
F12_4 C12_4 C13_4 C14_4 177.9(2) . . . . ?
C11_4 C12_4 C13_4 C14_4 0.1(4) . . . . ?
F13_4 C13_4 C14_4 C15_4 179.4(2) . . . . ?
C12_4 C13_4 C14_4 C15_4 0.1(4) . . . . ?
F13_4 C13_4 C14_4 Br4_4 -2.1(4) . . . . ?
C12_4 C13_4 C14_4 Br4_4 178.7(2) . . . . ?
N24_4 Br4_4 C14_4 C13_4 51.0(17) 1_645 . . . ?
N24_4 Br4_4 C14_4 C15_4 -130.5(16) 1_645 . . . ?
C13_4 C14_4 C15_4 F15_4 179.1(2) . . . . ?
Br4_4 C14_4 C15_4 F15_4 0.5(4) . . . . ?
C13_4 C14_4 C15_4 C16_4 -0.8(4) . . . . ?
Br4_4 C14_4 C15_4 C16_4 -179.4(2) . . . . ?
C12_4 C11_4 C16_4 F16_4 -176.1(2) . . . . ?
C17_4 C11_4 C16_4 F16_4 3.4(4) . . . . ?
C12_4 C11_4 C16_4 C15_4 -0.9(4) . . . . ?
C17_4 C11_4 C16_4 C15_4 178.6(2) . . . . ?
F15_4 C15_4 C16_4 F16_4 -3.2(4) . . . . ?
C14_4 C15_4 C16_4 F16_4 176.7(2) . . . . ?
F15_4 C15_4 C16_4 C11_4 -178.7(2) . . . . ?
C14_4 C15_4 C16_4 C11_4 1.3(4) . . . . ?
C26_4 N21_4 C22_4 N22_4 179.8(3) . . . . ?
C26_4 N21_4 C22_4 C23_4 0.4(4) . . . . ?
N22_4 C22_4 C23_4 N24_4 -178.3(3) . . . . ?
N21_4 C22_4 C23_4 N24_4 1.1(4) . . . . ?
C22_4 C23_4 N24_4 C25_4 -0.5(4) . . . . ?
C23_4 N24_4 C25_4 C26_4 -1.5(4) . . . . ?
C22_4 N21_4 C26_4 C25_4 -2.3(4) . . . . ?
N24_4 C25_4 C26_4 N21_4 3.0(4) . . . . ?
